data_7702309
loop_
_publ_author_name
'Thirupathi, Natesan'
'Krishnamurthy, Setharampattu S.'
'Nethaji, Munirathinam'

_publ_section_title
;
 Synthesis, reactivity and structural characterisation of bicyclic
 tetraphosphapentazanes
;
_journal_issue 9
_journal_name_full 'Journal of the Chemical Society, Dalton Transactions'
_journal_page_first 1469
_journal_paper_doi 10.1039/a801443d
_journal_year 1998
_chemical_compound_source synthesis
_chemical_formula_moiety '[Mo(CO)4{(EtN)5P4(O)(OPh)2]'
_chemical_formula_sum 'C26 H35 Mo N5 O7 P4'
_chemical_formula_weight 749.41
_chemical_melting_point 457(2)
_space_group_IT_number 15
_space_group_name_Hall '-C 2yc'
_space_group_name_H-M_alt 'C 1 2/c 1'
_symmetry_cell_setting monoclinic
_symmetry_space_group_name_H-M 'C 1 2/c 1'
_atom_sites_solution_hydrogens geom
_atom_sites_solution_primary direct
_atom_sites_solution_secondary difmap
_audit_creation_method SHELXL
_cell_angle_alpha 90.00
_cell_angle_beta 111.969(13)
_cell_angle_gamma 90.00
_cell_formula_units_Z 4
_cell_length_a 17.356(3)
_cell_length_b 12.179(3)
_cell_length_c 17.301(3)
_cell_measurement_reflns_used 21
_cell_measurement_temperature 158(2)
_cell_measurement_theta_max 12
_cell_measurement_theta_min 5
_cell_volume 3391.5(12)
_computing_cell_refinement 'Siemens XSCANS'
_computing_data_collection 'Siemens XSCANS'
_computing_data_reduction local
_computing_molecular_graphics 'ORTEP II'
_computing_publication_material CIF
_computing_structure_refinement 'SHELXL-93 (Sheldrick, 1993)'
_computing_structure_solution 'SHELXS-86 (Sheldrick, 1990)'
_diffrn_ambient_temperature 158(2)
_diffrn_measurement_device 'Siemens P4 diffractometer'
_diffrn_measurement_method 'w scans'
_diffrn_radiation_monochromator graphite
_diffrn_radiation_source 'fine-focus sealed tube'
_diffrn_radiation_type MoKa
_diffrn_radiation_wavelength 0.71073
_diffrn_reflns_av_R_equivalents 0.0254
_diffrn_reflns_av_sigmaI/netI 0.0878
_diffrn_reflns_limit_h_max 17
_diffrn_reflns_limit_h_min -17
_diffrn_reflns_limit_k_max 0
_diffrn_reflns_limit_k_min -13
_diffrn_reflns_limit_l_max 0
_diffrn_reflns_limit_l_min -18
_diffrn_reflns_number 2236
_diffrn_reflns_theta_max 22.50
_diffrn_reflns_theta_min 2.10
_diffrn_standards_interval_count 97
_diffrn_standards_interval_time 3600
_diffrn_standards_number 3
_exptl_absorpt_coefficient_mu 0.623
_exptl_absorpt_correction_T_max 0.5080
_exptl_absorpt_correction_T_min 0.4622
_exptl_absorpt_correction_type empirical
_exptl_crystal_colour 'pale orange'
_exptl_crystal_density_diffrn 1.468
_exptl_crystal_density_meas ?
_exptl_crystal_description parallelogram
_exptl_crystal_F_000 1536
_exptl_crystal_size_max 0.60
_exptl_crystal_size_mid 0.30
_exptl_crystal_size_min 0.14
_refine_diff_density_max .805
_refine_diff_density_min -.708
_refine_diff_density_rms .224
_refine_ls_extinction_method none
_refine_ls_goodness_of_fit_all 0.994
_refine_ls_goodness_of_fit_obs 1.076
_refine_ls_hydrogen_treatment constraint
_refine_ls_matrix_type full
_refine_ls_number_parameters 203
_refine_ls_number_reflns 2214
_refine_ls_number_restraints 20
_refine_ls_restrained_S_all 0.998
_refine_ls_restrained_S_obs 1.079
_refine_ls_R_factor_all 0.0990
_refine_ls_R_factor_obs 0.0708
_refine_ls_shift/esd_max 0.002
_refine_ls_shift/esd_mean 0.000
_refine_ls_structure_factor_coef Fsqd
_refine_ls_weighting_details 'w=1/[s^2^(Fo^2^)+( 0.1289P)^2^+0.0000P] where P=(Fo^2^+2Fc^2^)/3'
_refine_ls_weighting_scheme calc
_refine_ls_wR_factor_all 0.1968
_refine_ls_wR_factor_obs 0.1785
_reflns_number_observed 1601
_reflns_number_total 2214
_reflns_observed_criterion >2sigma(I)
_cod_data_source_file d801443.txt
_cod_data_source_block low2
_cod_depositor_comments
;
The following automatic conversions were performed:

data item '_chemical_melting_point' value '182-186 degree' was
changed to '457(2)' -- it was converted from degrees Celsius(C) to
Kelvins(K), the average value was taken and precision was estimated.

data item '_exptl_crystal_density_meas' value 'not measured' was
changed to '?' -- the value is perceived as not measured.

data item '_refine_ls_weighting_scheme' value 'calc
w=1/[s^2^(Fo^2^)+( 0.1289P)^2^+0.0000P] where P=(Fo^2^+2Fc^2^)/3' was
changed to 'calc'. A new data item '_refine_ls_weighting_details' was
created with the value set to 'w=1/[s^2^(Fo^2^)+(
0.1289P)^2^+0.0000P] where P=(Fo^2^+2Fc^2^)/3'.

Automatic conversion script
Id: cif_fix_values 6909 2019-04-08 15:41:33Z antanas 
;
_cod_original_cell_volume 3391.5(11)
_cod_original_sg_symbol_H-M C2/c
_cod_database_code 7702309

loop_
_symmetry_equiv_pos_as_xyz
'x, y, z'
'x, -y, z+1/2'
'x+1/2, y+1/2, z'
'x+1/2, -y+1/2, z+1/2'
'-x, -y, -z'
'-x, y, -z-1/2'
'-x+1/2, -y+1/2, -z'
'-x+1/2, y+1/2, -z-1/2'

loop_
_atom_site_aniso_label
_atom_site_aniso_U_11
_atom_site_aniso_U_22
_atom_site_aniso_U_33
_atom_site_aniso_U_23
_atom_site_aniso_U_13
_atom_site_aniso_U_12
Mo 0.0161(6) 0.0331(7) 0.0216(6) 0.000 0.0000(4) 0.000
P1 0.0271(14) 0.037(2) 0.0325(14) 0.0108(11) -0.0058(11) -0.0124(11)
P2 0.053(2) 0.038(2) 0.055(2) -0.0207(13) 0.0188(15) -0.0086(13)
N1 0.022(4) 0.050(6) 0.084(7) 0.024(5) 0.016(4) -0.001(4)
N2 0.027(6) 0.036(7) 0.039(6) 0.000 0.002(5) 0.000
N3 0.067(6) 0.046(5) 0.028(4) -0.013(4) 0.012(4) -0.026(5)
O3 0.091(7) 0.044(5) 0.130(8) 0.045(5) -0.093(6) -0.037(5)
O4 0.069(10) 0.040(9) 0.058(9) -0.009(7) 0.033(8) 0.001(8)
C3 0.028(5) 0.036(6) 0.039(6) 0.003(5) -0.020(5) -0.006(5)
C4 0.106(10) 0.023(6) 0.125(11) 0.035(7) 0.087(10) 0.025(7)
C5 0.224(21) 0.063(10) 0.049(8) 0.016(7) 0.063(11) 0.011(13)
C6 0.098(13) 0.104(14) 0.081(11) -0.052(11) -0.069(10) 0.082(12)
C7 0.049(9) 0.130(17) 0.159(19) -0.125(16) 0.047(11) -0.028(10)
C8 0.114(13) 0.066(9) 0.089(10) -0.057(9) 0.073(10) -0.048(10)
C21 0.057(15) 0.071(19) 0.071(17) -0.013(15) -0.008(12) -0.003(15)
C22 0.202(60) 0.025(14) 0.125(38) 0.006(19) -0.112(32) 0.001(21)
C32 0.081(9) 0.071(9) 0.033(6) -0.013(6) 0.009(6) -0.001(7)

loop_
_atom_site_label
_atom_site_type_symbol
_atom_site_fract_x
_atom_site_fract_y
_atom_site_fract_z
_atom_site_U_iso_or_equiv
_atom_site_thermal_displace_type
_atom_site_occupancy
_atom_site_calc_flag
_atom_site_refinement_flags
Mo Mo 0.0000 0.02277(10) 0.2500 0.0256(4) Uani 1 d S
P1 P 0.08073(15) 0.1784(2) 0.32642(15) 0.0370(7) Uani 1 d .
P2 P -0.0469(2) 0.3492(2) 0.3039(2) 0.0492(8) Uani 1 d .
N1 N 0.1146(5) 0.2663(7) 0.2693(6) 0.053(3) Uani 1 d D
N2 N 0.0000 0.4172(9) 0.2500 0.037(3) Uani 1 d SD
N3 N 0.0282(6) 0.2656(7) 0.3672(5) 0.049(2) Uani 1 d D
O3 O 0.1661(6) 0.1653(7) 0.4061(6) 0.127(5) Uani 1 d .
O4 O -0.0794(9) 0.4203(12) 0.3449(9) 0.053(4) Uani 0.50 d P
C3 C 0.2049(6) 0.0671(8) 0.4402(6) 0.043(3) Uani 1 d .
C4 C 0.1872(9) 0.0219(9) 0.5036(9) 0.072(4) Uani 1 d .
C5 C 0.2301(13) -0.0676(13) 0.5412(8) 0.108(7) Uani 1 d .
C6 C 0.2930(12) -0.1090(15) 0.5162(11) 0.124(9) Uani 1 d .
C7 C 0.3043(9) -0.0622(19) 0.4483(15) 0.111(8) Uani 1 d .
C8 C 0.2638(11) 0.0256(13) 0.4155(9) 0.080(5) Uani 1 d .
C21 C -0.0348(15) 0.5360(17) 0.2148(16) 0.075(8) Uani 0.50 d PD
C22 C 0.0276(31) 0.6213(21) 0.2633(30) 0.168(25) Uani 0.50 d PD
C32 C 0.0468(8) 0.2910(10) 0.5157(6) 0.065(3) Uani 1 d D
C11 C 0.1777(10) 0.2171(15) 0.2273(11) 0.048(5) Uiso 0.55 d PD
C11' C 0.1911(12) 0.3411(18) 0.3310(13) 0.050(6) Uiso 0.45 d PD
C12 C 0.2580(10) 0.2874(15) 0.2688(11) 0.053(5) Uiso 0.65 d PD
C12' C 0.2588(17) 0.3421(28) 0.2958(19) 0.046(8) Uiso 0.35 d PD
C31 C -0.0069(10) 0.2311(14) 0.4369(9) 0.036(4) Uiso 0.55 d PD
C31' C 0.0921(12) 0.3037(18) 0.4538(10) 0.041(5) Uiso 0.45 d PD
O1 O -0.1244(9) -0.1786(11) 0.1618(8) 0.052(3) Uiso 0.55 d P
O1' O -0.0923(10) -0.1582(14) 0.1263(10) 0.051(4) Uiso 0.45 d P
O2 O 0.1371(9) 0.0284(13) 0.1700(9) 0.057(4) Uiso 0.50 d P
O2' O 0.0590(9) 0.0072(11) 0.0973(9) 0.049(4) Uiso 0.50 d P
C1 C -0.0800(11) -0.1064(15) 0.1943(11) 0.030(4) Uiso 0.55 d P
C1' C -0.0599(12) -0.0874(17) 0.1695(12) 0.026(5) Uiso 0.45 d P
C2 C 0.0846(12) 0.0347(16) 0.1971(12) 0.036(4) Uiso 0.50 d P
C2' C 0.0394(12) 0.0131(16) 0.1536(12) 0.035(4) Uiso 0.50 d P

loop_
_atom_type_symbol
_atom_type_description
_atom_type_scat_dispersion_real
_atom_type_scat_dispersion_imag
_atom_type_scat_source
C C .0033 .0016 'International Tables Vol C Tables 4.2.6.8 and 6.1.1.4'
H H .0000 .0000 'International Tables Vol C Tables 4.2.6.8 and 6.1.1.4'
N N .0061 .0033 'International Tables Vol C Tables 4.2.6.8 and 6.1.1.4'
O O .0106 .0060 'International Tables Vol C Tables 4.2.6.8 and 6.1.1.4'
P P .1023 .0942 'International Tables Vol C Tables 4.2.6.8 and 6.1.1.4'
Mo Mo -1.6832 .6857 'International Tables Vol C Tables 4.2.6.8 and 6.1.1.4'

loop_
_geom_angle_atom_site_label_1
_geom_angle_atom_site_label_2
_geom_angle_atom_site_label_3
_geom_angle
_geom_angle_site_symmetry_1
_geom_angle_site_symmetry_3
C1' Mo C1' 92.1(12) 6_556 .
C1' Mo C2 95.2(8) 6_556 .
C1' Mo C2 90.6(8) . .
C1' Mo C2 90.6(8) 6_556 6_556
C1' Mo C2 95.2(8) . 6_556
C2 Mo C2 171.7(11) . 6_556
C1' Mo C2' 107.3(8) 6_556 .
C1' Mo C2' 67.8(9) . .
C2 Mo C2' 25.8(6) . .
C2 Mo C2' 155.3(6) 6_556 .
C1' Mo C2' 67.8(9) 6_556 6_556
C1' Mo C2' 107.3(8) . 6_556
C2 Mo C2' 155.3(6) . 6_556
C2 Mo C2' 25.8(6) 6_556 6_556
C2' Mo C2' 173.4(11) . 6_556
C1' Mo C1 19.3(6) 6_556 6_556
C1' Mo C1 84.0(7) . 6_556
C2 Mo C1 77.9(7) . 6_556
C2 Mo C1 108.6(7) 6_556 6_556
C2' Mo C1 88.0(7) . 6_556
C2' Mo C1 87.0(7) 6_556 6_556
C1' Mo C1 84.0(7) 6_556 .
C1' Mo C1 19.3(6) . .
C2 Mo C1 108.6(7) . .
C2 Mo C1 77.9(7) 6_556 .
C2' Mo C1 87.0(7) . .
C2' Mo C1 88.0(7) 6_556 .
C1 Mo C1 81.8(9) 6_556 .
C1' Mo P1 96.0(6) 6_556 .
C1' Mo P1 167.8(7) . .
C2 Mo P1 79.6(6) . .
C2 Mo P1 93.8(6) 6_556 .
C2' Mo P1 100.9(6) . .
C2' Mo P1 84.3(5) 6_556 .
C1 Mo P1 100.8(5) 6_556 .
C1 Mo P1 171.7(5) . .
C1' Mo P1 167.8(7) 6_556 6_556
C1' Mo P1 96.0(6) . 6_556
C2 Mo P1 93.8(6) . 6_556
C2 Mo P1 79.6(6) 6_556 6_556
C2' Mo P1 84.3(5) . 6_556
C2' Mo P1 100.9(6) 6_556 6_556
C1 Mo P1 171.7(5) 6_556 6_556
C1 Mo P1 100.8(5) . 6_556
P1 Mo P1 77.62(12) . 6_556
O3 P1 N1 98.7(5) . .
O3 P1 N3 99.8(6) . .
N1 P1 N3 101.6(4) . .
O3 P1 Mo 123.1(3) . .
N1 P1 Mo 115.3(3) . .
N3 P1 Mo 114.8(3) . .
O4 P2 N2 110.9(7) . .
O4 P2 N3 114.3(7) . .
N2 P2 N3 103.9(4) . .
O4 P2 N1 117.3(7) . 6_556
N2 P2 N1 103.0(4) . 6_556
N3 P2 N1 106.0(4) . 6_556
C11' N1 C11 88.9(10) . .
C11' N1 P2 108.7(10) . 6_556
C11 N1 P2 106.1(8) . 6_556
C11' N1 P1 110.1(9) . .
C11 N1 P1 117.4(8) . .
P2 N1 P1 120.8(5) 6_556 .
C21 N2 C21 50.2(16) 6_556 .
C21 N2 P2 117.9(11) 6_556 6_556
C21 N2 P2 115.5(11) . 6_556
C21 N2 P2 115.5(11) 6_556 .
C21 N2 P2 117.9(11) . .
P2 N2 P2 120.4(7) 6_556 .
C31' N3 C31 71.8(9) . .
C31' N3 P2 122.7(10) . .
C31 N3 P2 103.1(8) . .
C31' N3 P1 106.4(9) . .
C31 N3 P1 124.0(8) . .
P2 N3 P1 120.4(4) . .
C3 O3 P1 126.4(7) . .
C8 C3 C4 122.2(11) . .
C8 C3 O3 119.5(13) . .
C4 C3 O3 118.0(11) . .
C5 C4 C3 117.8(12) . .
C4 C5 C6 119.6(14) . .
C7 C6 C5 119.0(14) . .
C8 C7 C6 119.2(13) . .
C7 C8 C3 121.7(14) . .
C22 C21 C21 75.0(18) 6_556 6_556
C22 C21 C22 35.9(43) 6_556 .
C21 C21 C22 44.6(13) 6_556 .
C22 C21 N2 138.4(25) 6_556 .
C21 C21 N2 64.9(8) 6_556 .
C22 C21 N2 108.8(16) . .
C22 C22 C21 98.0(52) 6_556 6_556
C22 C22 C21 46.1(17) 6_556 .
C21 C22 C21 60.3(24) 6_556 .
C31 C32 C31' 74.2(10) . .
C12 C11 N1 103.0(12) . .
C12' C11' N1 107.7(18) . .
C12' C11' C12 22.5(13) . .
N1 C11' C12 87.6(10) . .
C12' C12 C11 122.4(27) . .
C12' C12 C11' 45.5(21) . .
C11 C12 C11' 80.0(11) . .
C12 C12' C11' 112.0(32) . .
C32 C31 N3 105.8(10) . .
C32 C31 C31' 53.8(7) . .
N3 C31 C31' 53.2(7) . .
C32 C31' N3 105.7(11) . .
C32 C31' C31 52.0(7) . .
N3 C31' C31 54.9(7) . .
O1' O1 C1 72.0(16) . .
O1' O1 C1' 47.5(13) . .
C1 O1 C1' 24.6(10) . .
O1 O1' C1' 92.2(19) . .
O1 O1' C1 60.0(14) . .
C1' O1' C1 32.3(11) . .
C2 O2 O2' 75.6(13) . .
C2 O2 C2' 32.8(11) . .
O2' O2 C2' 43.1(9) . .
C2' O2' O2 74.8(13) . .
C2' O2' C2 31.6(11) . .
O2 O2' C2 43.6(9) . .
C1' C1 O1 110.5(28) . .
C1' C1 O1' 62.6(23) . .
O1 C1 O1' 48.1(11) . .
C1' C1 Mo 68.2(24) . .
O1 C1 Mo 178.7(16) . .
O1' C1 Mo 130.6(16) . .
C1 C1' O1' 85.0(28) . .
C1 C1' O1 44.9(21) . .
O1' C1' O1 40.3(11) . .
C1 C1' Mo 92.6(26) . .
O1' C1' Mo 174.9(18) . .
O1 C1' Mo 137.5(15) . .
C2' C2 O2 102.2(22) . .
C2' C2 O2' 41.9(15) . .
O2 C2 O2' 60.8(12) . .
C2' C2 Mo 78.6(17) . .
O2 C2 Mo 171.4(17) . .
O2' C2 Mo 120.4(12) . .
C2 C2' O2' 106.6(22) . .
C2 C2' O2 45.0(15) . .
O2' C2' O2 62.1(12) . .
C2 C2' Mo 75.6(17) . .
O2' C2' Mo 177.8(17) . .
O2 C2' Mo 120.1(12) . .

loop_
_geom_bond_atom_site_label_1
_geom_bond_atom_site_label_2
_geom_bond_distance
_geom_bond_site_symmetry_2
Mo C1' 1.93(2) 6_556
Mo C1' 1.93(2) .
Mo C2 2.00(2) .
Mo C2 2.00(2) 6_556
Mo C2' 2.03(2) .
Mo C2' 2.03(2) 6_556
Mo C1 2.08(2) 6_556
Mo C1 2.08(2) .
Mo P1 2.433(3) .
Mo P1 2.433(3) 6_556
P1 O3 1.610(7) .
P1 N1 1.704(8) .
P1 N3 1.714(9) .
P2 O4 1.368(14) .
P2 N2 1.670(6) .
P2 N3 1.693(10) .
P2 N1 1.699(9) 6_556
N1 C11' 1.63(2) .
N1 C11 1.64(2) .
N1 P2 1.699(9) 6_556
N2 C21 1.60(2) 6_556
N2 C21 1.60(2) .
N2 P2 1.670(6) 6_556
N3 C31' 1.56(2) .
N3 C31 1.598(15) .
O3 C3 1.391(13) .
C3 C8 1.35(2) .
C3 C4 1.361(15) .
C4 C5 1.34(2) .
C5 C6 1.41(3) .
C6 C7 1.38(3) .
C7 C8 1.29(3) .
C21 C22 1.10(3) 6_556
C21 C21 1.36(4) 6_556
C21 C22 1.51(2) .
C22 C22 0.89(9) 6_556
C22 C21 1.10(3) 6_556
C32 C31 1.52(2) .
C32 C31' 1.55(2) .
C11 C12 1.56(2) .
C11' C12' 1.51(2) .
C11' C12 1.97(3) .
C12 C12' 0.81(3) .
C31 C31' 1.85(2) .
O1 O1' 1.00(2) .
O1 C1 1.17(2) .
O1 C1' 1.55(3) .
O1' C1' 1.14(2) .
O1' C1 1.28(2) .
O2 C2 1.17(2) .
O2 O2' 1.49(2) .
O2 C2' 1.62(2) .
O2' C2' 1.15(2) .
O2' C2 1.65(2) .
C1 C1' 0.69(2) .
C2 C2' 0.90(2) .
